data_4320118
loop_
_publ_author_name
'Kevin R. Henke'
'Aaron R. Hutchison'
'Matthew K. Krepps'
'Sean Parkin'
'David A. Atwood'

_publ_section_title
;
 Chemistry of 2,4,6-Trimercapto-1,3,5-triazine (TMT): Acid Dissociation
 Constants and Group 2 Complexes
;
_journal_name_full 'Inorganic Chemistry'
_journal_page_first 4443
_journal_page_last 4447
_journal_paper_doi 10.1021/ic0103188
_journal_volume 40
_journal_year 2001
_chemical_formula_sum 'C6 H18 Ba N6 O7 S6'
_chemical_formula_weight 615.96
_chemical_name_systematic ?
_space_group_IT_number 2
_symmetry_cell_setting triclinic
_symmetry_space_group_name_Hall '-P 1'
_symmetry_space_group_name_H-M 'P -1'
_atom_sites_solution_hydrogens geom
_atom_sites_solution_primary direct
_atom_sites_solution_secondary difmap
_audit_creation_method SHELXL-97
_cell_angle_alpha 69.42(3)
_cell_angle_beta 80.78(3)
_cell_angle_gamma 80.89(3)
_cell_formula_units_Z 2
_cell_length_a 8.8820(18)
_cell_length_b 10.941(2)
_cell_length_c 11.666(2)
_cell_measurement_reflns_used 11992
_cell_measurement_temperature 173(1)
_cell_measurement_theta_max 27.48
_cell_measurement_theta_min 1.0
_cell_volume 1041.2(4)
_computing_cell_refinement 'SCALEPACK (Otwinowski & Minor, 1997)'
_computing_data_collection 'COLLECT (Nonius, 1998)'
_computing_data_reduction 'DENZO-SMN (Otwinowski & Minor, 1997)'
_computing_molecular_graphics 'XP in Siemens SHELXTL (Sheldrick, 1994)'
_computing_publication_material 'SHELX97-2 (Sheldrick, 1997) and local procedures'
_computing_structure_refinement 'SHELXL-97 (Sheldrick, 1997)'
_computing_structure_solution 'SHELXS-97 (Sheldrick, 1990)'
_diffrn_ambient_temperature 173(1)
_diffrn_detector_area_resol_mean 18
_diffrn_measured_fraction_theta_full 1.000
_diffrn_measured_fraction_theta_max 1.000
_diffrn_measurement_device_type 'Nonius KappaCCD diffractometer'
_diffrn_measurement_method '\w scans at fixed \c = 55\%'
_diffrn_radiation_monochromator graphite
_diffrn_radiation_source 'fine-focus sealed tube'
_diffrn_radiation_type MoK\a
_diffrn_radiation_wavelength 0.71073
_diffrn_reflns_av_R_equivalents 0.0339
_diffrn_reflns_av_sigmaI/netI 0.0568
_diffrn_reflns_limit_h_max 10
_diffrn_reflns_limit_h_min -10
_diffrn_reflns_limit_k_max 13
_diffrn_reflns_limit_k_min -13
_diffrn_reflns_limit_l_max 13
_diffrn_reflns_limit_l_min -13
_diffrn_reflns_number 7024
_diffrn_reflns_theta_full 25.00
_diffrn_reflns_theta_max 25.00
_diffrn_reflns_theta_min 1.88
_diffrn_standards_decay_% <1
_exptl_absorpt_coefficient_mu 2.548
_exptl_absorpt_correction_type none
_exptl_crystal_colour colourless
_exptl_crystal_density_diffrn 1.965
_exptl_crystal_density_method 'not measured'
_exptl_crystal_description 'irregular block'
_exptl_crystal_F_000 608
_exptl_crystal_size_max 0.18
_exptl_crystal_size_mid 0.18
_exptl_crystal_size_min 0.14
_refine_diff_density_max .721
_refine_diff_density_min -.578
_refine_diff_density_rms .119
_refine_ls_extinction_coef 0.0017(3)
_refine_ls_extinction_expression Fc^*^=kFc[1+0.001xFc^2^\l^3^/sin(2\q)]^-1/4^
_refine_ls_extinction_method SHELXL
_refine_ls_goodness_of_fit_ref 1.038
_refine_ls_hydrogen_treatment mixed
_refine_ls_matrix_type full
_refine_ls_number_parameters 237
_refine_ls_number_reflns 3664
_refine_ls_number_restraints 18
_refine_ls_restrained_S_all 1.183
_refine_ls_R_factor_all 0.0409
_refine_ls_R_factor_gt 0.0302
_refine_ls_shift/su_max 0.001
_refine_ls_shift/su_mean 0.000
_refine_ls_structure_factor_coef Fsqd
_refine_ls_weighting_details 'calc w=1/[\s^2^(Fo^2^)+(0.0219P)^2^+0.7481P] where P=(Fo^2^+2Fc^2^)/3'
_refine_ls_weighting_scheme calc
_refine_ls_wR_factor_gt 0.0631
_refine_ls_wR_factor_ref 0.0671
_reflns_number_gt 3123
_reflns_number_total 3664
_reflns_threshold_expression >2\s(I)
_cod_data_source_file ic0103188_2.cif
_cod_data_source_block k00056_Ba(H2TMT)2_Compound5
_cod_database_code 4320118

loop_
_symmetry_equiv_pos_as_xyz
'x, y, z'
'-x, -y, -z'

loop_
_atom_site_label
_atom_site_type_symbol
_atom_site_fract_x
_atom_site_fract_y
_atom_site_fract_z
_atom_site_U_iso_or_equiv
_atom_site_adp_type
_atom_site_occupancy
_atom_site_symmetry_multiplicity
_atom_site_calc_flag
_atom_site_refinement_flags
_atom_site_disorder_assembly
_atom_site_disorder_group
_atom_site_attached_hydrogens
Ba1_1 Ba 0.24234(3) 0.93444(3) 0.09550(2) 0.01385(12) Uani 1 1 d . . . 0
C1_1 C -0.0342(5) 0.7055(4) 0.5871(4) 0.0173(11) Uani 1 1 d . . . 0
C2_1 C 0.1474(5) 0.7272(4) 0.4069(4) 0.0144(10) Uani 1 1 d . . . 0
C3_1 C -0.0365(5) 0.9012(4) 0.4066(4) 0.0145(10) Uani 1 1 d . . . 0
C4_1 C 0.4719(5) 0.8989(4) 0.3847(4) 0.0151(11) Uani 1 1 d . . . 0
C5_1 C 0.6584(5) 0.7249(4) 0.3923(4) 0.0161(11) Uani 1 1 d . . . 0
C6_1 C 0.4824(5) 0.7155(4) 0.5744(4) 0.0163(11) Uani 1 1 d . . . 0
N1_1 N 0.0843(4) 0.8500(3) 0.3481(3) 0.0126(8) Uani 1 1 d . . . 0
N2_1 N -0.0971(4) 0.8279(4) 0.5229(3) 0.0154(9) Uani 1 1 d . . . 0
H2N_1 H -0.1807 0.8621 0.5573 0.018 Uiso 1 1 calc . . . 0
N3_1 N 0.0890(4) 0.6596(3) 0.5242(3) 0.0163(9) Uani 1 1 d . . . 0
H3N_1 H 0.1348 0.5810 0.5609 0.020 Uiso 1 1 calc . . . 0
N4_1 N 0.6040(4) 0.6636(3) 0.5139(3) 0.0152(9) Uani 1 1 d . . . 0
H4N_1 H 0.6509 0.5868 0.5541 0.018 Uiso 1 1 calc . . . 0
N5_1 N 0.4216(4) 0.8371(3) 0.5062(3) 0.0141(9) Uani 1 1 d . . . 0
H5N_1 H 0.3460 0.8782 0.5421 0.017 Uiso 1 1 calc . . . 0
N6_1 N 0.5922(4) 0.8436(3) 0.3289(3) 0.0115(8) Uani 1 1 d . . . 0
O1_1 O 0.0993(3) 1.0557(3) -0.1201(3) 0.0163(7) Uani 1 1 d D . . 0
H1O1_1 H 0.1320 0.9948 -0.1736 0.024 Uiso 1 1 d RD . . 0
H2O1_1 H 0.1287 1.1326 -0.1812 0.024 Uiso 1 1 d RD . . 0
O2_1 O 0.4297(3) 1.1236(3) -0.0844(3) 0.0177(7) Uani 1 1 d D . . 0
H1O2_1 H 0.3948 1.1915 -0.0767 0.027 Uiso 1 1 d RD . . 0
H2O2_1 H 0.4076 1.1333 -0.1581 0.027 Uiso 1 1 d RD . . 0
O3_1 O 0.3669(4) 0.8309(3) -0.0846(3) 0.0328(9) Uani 1 1 d D . . 0
H1O3_1 H 0.4304 0.8480 -0.1371 0.049 Uiso 1 1 d RD . . 0
H2O3_1 H 0.3389 0.7816 -0.0928 0.049 Uiso 1 1 d RD . . 0
O4_1 O 0.1121(4) 0.7111(3) 0.0871(3) 0.0249(8) Uani 1 1 d D . . 0
H1O4_1 H -0.0234 0.7667 0.0863 0.037 Uiso 1 1 d RD . . 0
H2O4_1 H 0.0531 0.6952 0.1592 0.037 Uiso 1 1 d RD . . 0
O5_1 O 0.1050(4) 1.1896(3) 0.0824(3) 0.0234(8) Uani 1 1 d D . . 0
H1O5_1 H 0.0364 1.2345 0.1451 0.035 Uiso 1 1 d RD . . 0
H2O5_1 H 0.1587 1.2557 0.0779 0.035 Uiso 1 1 d RD . . 0
S1_1 S -0.10443(16) 0.62283(12) 0.72934(11) 0.0252(3) Uani 1 1 d . . . 0
S2_1 S 0.29979(14) 0.65588(11) 0.33685(10) 0.0172(3) Uani 1 1 d . . . 0
S3_1 S -0.12155(14) 1.05537(11) 0.34223(10) 0.0170(3) Uani 1 1 d . . . 0
S4_1 S 0.37612(14) 1.04496(11) 0.30905(10) 0.0177(3) Uani 1 1 d . . . 0
S5_1 S 0.80820(14) 0.64803(11) 0.32618(11) 0.0190(3) Uani 1 1 d . . . 0
S6_1 S 0.41114(15) 0.63946(12) 0.71824(11) 0.0245(3) Uani 1 1 d . . . 0
O1W_2 O 0.3021(4) 1.3669(3) -0.0559(3) 0.0389(10) Uani 1 1 d D . . 0
H1W_2 H 0.3307 1.4098 -0.0193 0.058 Uiso 1 1 d RD . . 0
H2W_2 H 0.2996 1.4212 -0.1216 0.058 Uiso 1 1 d RD . . 0
O2W_3 O 0.3604(6) 0.5413(4) 0.0490(4) 0.0703(14) Uani 1 1 d . . . 2

loop_
_atom_site_aniso_label
_atom_site_aniso_U_11
_atom_site_aniso_U_22
_atom_site_aniso_U_33
_atom_site_aniso_U_23
_atom_site_aniso_U_13
_atom_site_aniso_U_12
Ba1_1 0.01327(18) 0.01512(18) 0.01121(17) -0.00251(12) -0.00062(12) -0.00117(12)
C1_1 0.020(3) 0.018(3) 0.016(2) -0.007(2) -0.002(2) -0.004(2)
C2_1 0.016(3) 0.018(3) 0.011(2) -0.005(2) -0.004(2) -0.003(2)
C3_1 0.017(3) 0.015(2) 0.013(2) -0.005(2) -0.004(2) -0.004(2)
C4_1 0.018(3) 0.016(3) 0.015(3) -0.007(2) -0.006(2) -0.003(2)
C5_1 0.019(3) 0.017(3) 0.014(2) -0.004(2) -0.002(2) -0.008(2)
C6_1 0.024(3) 0.015(3) 0.014(2) -0.008(2) -0.003(2) -0.006(2)
N1_1 0.010(2) 0.014(2) 0.013(2) -0.0042(17) -0.0001(17) -0.0001(17)
N2_1 0.014(2) 0.017(2) 0.013(2) -0.0049(17) 0.0024(17) -0.0021(18)
N3_1 0.022(2) 0.011(2) 0.012(2) 0.0005(16) -0.0027(18) 0.0022(18)
N4_1 0.017(2) 0.013(2) 0.0111(19) -0.0005(16) -0.0003(17) 0.0033(17)
N5_1 0.014(2) 0.013(2) 0.013(2) -0.0058(17) 0.0038(17) 0.0026(17)
N6_1 0.010(2) 0.012(2) 0.0104(19) -0.0033(16) 0.0014(17) -0.0003(17)
O1_1 0.0176(18) 0.0192(17) 0.0122(16) -0.0052(14) -0.0005(14) -0.0037(15)
O2_1 0.0198(18) 0.0184(17) 0.0140(16) -0.0063(14) -0.0026(14) 0.0033(15)
O3_1 0.039(2) 0.035(2) 0.031(2) -0.0215(18) 0.0112(18) -0.0165(19)
O4_1 0.025(2) 0.0243(19) 0.0247(19) -0.0076(16) -0.0003(16) -0.0056(16)
O5_1 0.027(2) 0.0211(18) 0.0254(19) -0.0138(16) -0.0026(16) 0.0004(16)
S1_1 0.0358(8) 0.0183(7) 0.0149(6) -0.0019(5) 0.0066(6) -0.0025(6)
S2_1 0.0176(7) 0.0155(6) 0.0157(6) -0.0042(5) -0.0004(5) 0.0020(5)
S3_1 0.0203(7) 0.0138(6) 0.0139(6) -0.0030(5) -0.0001(5) 0.0014(5)
S4_1 0.0191(7) 0.0155(6) 0.0150(6) -0.0033(5) -0.0001(5) 0.0022(5)
S5_1 0.0191(7) 0.0161(6) 0.0172(6) -0.0032(5) 0.0020(5) 0.0018(5)
S6_1 0.0326(8) 0.0210(7) 0.0143(6) -0.0022(5) 0.0060(6) -0.0041(6)
O1W_2 0.062(3) 0.026(2) 0.029(2) -0.0079(17) 0.000(2) -0.014(2)
O2W_3 0.091(4) 0.057(3) 0.063(3) -0.023(3) 0.015(3) -0.027(3)

loop_
_atom_type_symbol
_atom_type_description
_atom_type_scat_dispersion_real
_atom_type_scat_dispersion_imag
_atom_type_scat_source
C C .0033 .0016 'International Tables Vol C Tables 4.2.6.8 and 6.1.1.4'
H H .0000 .0000 'International Tables Vol C Tables 4.2.6.8 and 6.1.1.4'
N N .0061 .0033 'International Tables Vol C Tables 4.2.6.8 and 6.1.1.4'
O O .0106 .0060 'International Tables Vol C Tables 4.2.6.8 and 6.1.1.4'
S S .1246 .1234 'International Tables Vol C Tables 4.2.6.8 and 6.1.1.4'
Ba Ba -.3244 2.2819 'International Tables Vol C Tables 4.2.6.8 and 6.1.1.4'

loop_
_geom_angle_atom_site_label_1
_geom_angle_atom_site_label_2
_geom_angle_atom_site_label_3
_geom_angle
_geom_angle_site_symmetry_1
_geom_angle_site_symmetry_3
_geom_angle_publ_flag
O3_1 Ba1_1 O1_1 68.21(10) . . ?
O3_1 Ba1_1 O5_1 131.38(10) . . ?
O1_1 Ba1_1 O5_1 69.26(9) . . ?
O3_1 Ba1_1 O2_1 66.74(10) . 2_675 ?
O1_1 Ba1_1 O2_1 120.84(9) . 2_675 ?
O5_1 Ba1_1 O2_1 119.79(9) . 2_675 ?
O3_1 Ba1_1 O2_1 72.72(9) . . ?
O1_1 Ba1_1 O2_1 69.85(9) . . ?
O5_1 Ba1_1 O2_1 71.44(9) . . ?
O2_1 Ba1_1 O2_1 61.62(10) 2_675 . ?
O3_1 Ba1_1 O4_1 62.25(10) . . ?
O1_1 Ba1_1 O4_1 80.62(9) . . ?
O5_1 Ba1_1 O4_1 130.75(10) . . ?
O2_1 Ba1_1 O4_1 108.94(9) 2_675 . ?
O2_1 Ba1_1 O4_1 132.79(9) . . ?
O3_1 Ba1_1 N1_1 139.37(10) . . ?
O1_1 Ba1_1 N1_1 125.62(9) . . ?
O5_1 Ba1_1 N1_1 85.59(10) . . ?
O2_1 Ba1_1 N1_1 113.54(9) 2_675 . ?
O2_1 Ba1_1 N1_1 145.83(9) . . ?
O4_1 Ba1_1 N1_1 81.37(10) . . ?
O3_1 Ba1_1 O1_1 108.88(9) . 2_575 ?
O1_1 Ba1_1 O1_1 62.85(10) . 2_575 ?
O5_1 Ba1_1 O1_1 70.00(9) . 2_575 ?
O2_1 Ba1_1 O1_1 170.03(8) 2_675 2_575 ?
O2_1 Ba1_1 O1_1 126.67(9) . 2_575 ?
O4_1 Ba1_1 O1_1 61.66(9) . 2_575 ?
N1_1 Ba1_1 O1_1 63.38(9) . 2_575 ?
O3_1 Ba1_1 S2_1 96.65(8) . . ?
O1_1 Ba1_1 S2_1 145.79(7) . . ?
O5_1 Ba1_1 S2_1 131.96(7) . . ?
O2_1 Ba1_1 S2_1 75.60(7) 2_675 . ?
O2_1 Ba1_1 S2_1 136.81(6) . . ?
O4_1 Ba1_1 S2_1 65.28(7) . . ?
N1_1 Ba1_1 S2_1 48.95(7) . . ?
O1_1 Ba1_1 S2_1 96.49(7) 2_575 . ?
O3_1 Ba1_1 S4_1 137.39(8) . . ?
O1_1 Ba1_1 S4_1 135.22(7) . . ?
O5_1 Ba1_1 S4_1 68.35(7) . . ?
O2_1 Ba1_1 S4_1 70.90(7) 2_675 . ?
O2_1 Ba1_1 S4_1 83.61(6) . . ?
O4_1 Ba1_1 S4_1 140.23(7) . . ?
N1_1 Ba1_1 S4_1 64.17(7) . . ?
O1_1 Ba1_1 S4_1 113.67(6) 2_575 . ?
S2_1 Ba1_1 S4_1 76.86(3) . . ?
N3_1 C1_1 N2_1 113.7(4) . . ?
N3_1 C1_1 S1_1 124.0(3) . . ?
N2_1 C1_1 S1_1 122.4(4) . . ?
N1_1 C2_1 N3_1 120.1(4) . . ?
N1_1 C2_1 S2_1 120.5(3) . . ?
N3_1 C2_1 S2_1 119.4(3) . . ?
N1_1 C3_1 N2_1 120.1(4) . . ?
N1_1 C3_1 S3_1 122.0(3) . . ?
N2_1 C3_1 S3_1 117.9(3) . . ?
N6_1 C4_1 N5_1 120.1(4) . . ?
N6_1 C4_1 S4_1 121.7(3) . . ?
N5_1 C4_1 S4_1 118.1(3) . . ?
N6_1 C5_1 N4_1 120.0(4) . . ?
N6_1 C5_1 S5_1 121.2(3) . . ?
N4_1 C5_1 S5_1 118.9(3) . . ?
N4_1 C6_1 N5_1 114.0(4) . . ?
N4_1 C6_1 S6_1 123.7(3) . . ?
N5_1 C6_1 S6_1 122.3(4) . . ?
C3_1 N1_1 C2_1 118.3(4) . . ?
C3_1 N1_1 Ba1_1 134.1(3) . . ?
C2_1 N1_1 Ba1_1 107.4(3) . . ?
C1_1 N2_1 C3_1 123.4(4) . . ?
C1_1 N3_1 C2_1 124.3(4) . . ?
C6_1 N4_1 C5_1 123.4(4) . . ?
C6_1 N5_1 C4_1 123.6(4) . . ?
C4_1 N6_1 C5_1 118.8(4) . . ?
Ba1_1 O1_1 Ba1_1 117.15(10) . 2_575 ?
Ba1_1 O2_1 Ba1_1 118.38(10) 2_675 . ?
C2_1 S2_1 Ba1_1 82.99(16) . . ?
C4_1 S4_1 Ba1_1 95.96(15) . . ?

loop_
_geom_bond_atom_site_label_1
_geom_bond_atom_site_label_2
_geom_bond_distance
_geom_bond_site_symmetry_2
_geom_bond_publ_flag
Ba1_1 O3_1 2.730(3) . ?
Ba1_1 O1_1 2.801(3) . ?
Ba1_1 O5_1 2.826(3) . ?
Ba1_1 O2_1 2.874(3) 2_675 ?
Ba1_1 O2_1 2.894(3) . ?
Ba1_1 O4_1 2.901(3) . ?
Ba1_1 N1_1 2.946(4) . ?
Ba1_1 O1_1 2.990(3) 2_575 ?
Ba1_1 S2_1 3.3782(18) . ?
Ba1_1 S4_1 3.5499(15) . ?
C1_1 N3_1 1.347(6) . ?
C1_1 N2_1 1.363(6) . ?
C1_1 S1_1 1.659(5) . ?
C2_1 N1_1 1.352(6) . ?
C2_1 N3_1 1.367(6) . ?
C2_1 S2_1 1.693(5) . ?
C3_1 N1_1 1.332(5) . ?
C3_1 N2_1 1.383(6) . ?
C3_1 S3_1 1.693(5) . ?
C4_1 N6_1 1.335(5) . ?
C4_1 N5_1 1.373(5) . ?
C4_1 S4_1 1.695(5) . ?
C5_1 N6_1 1.342(6) . ?
C5_1 N4_1 1.382(5) . ?
C5_1 S5_1 1.687(5) . ?
C6_1 N4_1 1.353(6) . ?
C6_1 N5_1 1.364(6) . ?
C6_1 S6_1 1.660(5) . ?
O1_1 Ba1_1 2.990(3) 2_575 ?
O2_1 Ba1_1 2.874(3) 2_675 ?
